data_4514416
loop_
_publ_author_name
'Zhao, Kang'
'Du, Rongrong'
'Wang, Bingyang'
'Liu, Jianhua'
'Xia, Chungu'
'Yang, Lei'

_publ_section_title
;
 RhCl3&#x00B7;3H2O-Catalyzed Regioselective C(sp2)--H Alkoxycarbonylation:
 Efficient Synthesis of Indole- and Pyrrole-2-carboxylic Acid Esters
;
_journal_issue 6
_journal_name_full 'ACS Catalysis'
_journal_page_first 5545
_journal_paper_doi 10.1021/acscatal.9b01193
_journal_volume 9
_journal_year 2019
_chemical_formula_sum 'C22 H25 N3 O4'
_chemical_formula_weight 395.450
_space_group_IT_number 2
_space_group_name_Hall '-P 1'
_space_group_name_H-M_alt 'P -1'
_symmetry_Int_Tables_number 2
_symmetry_space_group_name_Hall '-P 1'
_symmetry_space_group_name_H-M 'P -1'
_audit_creation_date 2018-11-30
_audit_creation_method SHELXL-2014/7
_audit_update_record 2018-11-30
_cell_angle_alpha 100.933(4)
_cell_angle_beta 94.003(4)
_cell_angle_gamma 112.813(3)
_cell_formula_units_Z 2
_cell_length_a 8.7858(16)
_cell_length_b 9.9521(18)
_cell_length_c 13.706(4)
_cell_volume 1070.9(4)
_refine_ls_R_factor_all 0.092
_cod_data_source_file cs9b01193_si_005.cif
_cod_data_source_block 1
_cod_depositor_comments 'Adding full bibliography for 4514415--4514418.cif.'
_cod_original_sg_symbol_Hall -P_1
_cod_database_code 4514416

loop_
_symmetry_equiv_pos_site_id
_symmetry_equiv_pos_as_xyz
1 x,y,z
2 -x,-y,-z

loop_
_atom_site_aniso_label
_atom_site_aniso_U_11
_atom_site_aniso_U_22
_atom_site_aniso_U_33
_atom_site_aniso_U_12
_atom_site_aniso_U_13
_atom_site_aniso_U_23
C18 0.0877(19) 0.0584(15) 0.0620(16) 0.0338(14) 0.0155(13) 0.0132(12)
C19 0.099(2) 0.0651(17) 0.0647(16) 0.0371(16) 0.0171(15) 0.0077(13)
C20 0.0795(18) 0.0529(14) 0.0709(17) 0.0299(13) 0.0176(13) 0.0046(12)
C21 0.0595(14) 0.0429(12) 0.0722(16) 0.0235(11) 0.0148(12) 0.0076(11)
C22 0.0637(15) 0.0494(13) 0.0758(17) 0.0268(12) 0.0191(12) 0.0143(12)
C23 0.100(2) 0.0572(15) 0.093(2) 0.0419(15) 0.0254(17) 0.0215(15)
C24 0.122(3) 0.0525(16) 0.107(3) 0.0485(17) 0.028(2) 0.0106(16)
C25 0.110(2) 0.0573(16) 0.087(2) 0.0409(16) 0.0243(18) 0.0019(15)
C26 0.0573(14) 0.0440(12) 0.0638(15) 0.0230(11) 0.0175(12) 0.0108(11)
C27 0.0716(17) 0.0623(16) 0.0727(18) 0.0228(14) 0.0096(14) -0.0011(13)
C28 0.092(2) 0.0525(15) 0.0780(19) 0.0328(15) 0.0271(17) 0.0047(13)
C29 0.0851(19) 0.0659(16) 0.0818(19) 0.0484(15) 0.0308(16) 0.0194(14)
C30 0.0651(16) 0.0492(13) 0.0777(18) 0.0217(12) 0.0202(14) 0.0194(12)
C31 0.107(2) 0.091(2) 0.075(2) 0.0417(19) 0.0213(17) 0.0236(16)
C32 0.112(3) 0.109(3) 0.084(2) 0.049(2) 0.0168(19) 0.0199(19)
C33 0.129(3) 0.116(3) 0.093(3) 0.054(3) 0.022(2) 0.032(2)
C34 0.203(6) 0.193(5) 0.129(4) 0.112(5) 0.063(4) 0.079(4)
C35 0.124(3) 0.077(2) 0.078(2) 0.055(2) 0.0374(19) 0.0264(17)
C36 0.371(9) 0.132(4) 0.103(3) 0.134(5) 0.077(4) 0.074(3)
C37 0.191(5) 0.112(3) 0.142(4) 0.074(3) 0.051(3) 0.049(3)
C38 0.198(5) 0.135(4) 0.133(4) 0.080(4) 0.060(3) 0.063(3)
C39 0.122(3) 0.183(5) 0.126(4) 0.054(3) 0.043(3) 0.016(3)
N4 0.0675(13) 0.0599(12) 0.0759(14) 0.0359(11) 0.0146(11) 0.0119(11)
N5 0.0616(13) 0.0581(12) 0.0721(14) 0.0278(10) 0.0131(11) 0.0049(10)
N6 0.0697(13) 0.0451(11) 0.0651(13) 0.0286(10) 0.0151(10) 0.0088(9)
O3 0.160(2) 0.0606(13) 0.1004(16) 0.0461(14) 0.0461(15) 0.0245(12)
O4 0.242(4) 0.0971(17) 0.0795(16) 0.081(2) 0.0316(18) 0.0366(13)
O5 0.0934(14) 0.0855(13) 0.0866(14) 0.0547(12) 0.0316(11) 0.0195(10)
O6 0.0920(14) 0.0908(14) 0.0736(13) 0.0498(12) 0.0208(10) 0.0236(10)

loop_
_atom_site_label
_atom_site_type_symbol
_atom_site_fract_x
_atom_site_fract_y
_atom_site_fract_z
_atom_site_occupancy
_atom_site_symmetry_multiplicity
_atom_site_Wyckoff_symbol
_atom_site_calc_flag
_atom_site_thermal_displace_type
_atom_site_U_iso_or_equiv
C18 C 0.3290(4) 0.2055(3) 0.3454(2) 1.000 2 i d Uani 0.0681(7)
C19 C 0.3409(4) 0.3381(3) 0.4018(2) 1.000 2 i d Uani 0.0760(8)
H19 H 0.3508 0.3637 0.4716 1.000 2 i calc Uiso 0.09100
C20 C 0.3358(3) 0.4304(3) 0.3362(2) 1.000 2 i d Uani 0.0680(7)
C21 C 0.3240(3) 0.3491(2) 0.2371(2) 1.000 2 i d Uani 0.0580(6)
C22 C 0.3142(3) 0.4101(3) 0.1538(2) 1.000 2 i d Uani 0.0614(6)
C23 C 0.3080(4) 0.5497(3) 0.1737(2) 1.000 2 i d Uani 0.0790(8)
H23 H 0.2968 0.5915 0.1198 1.000 2 i calc Uiso 0.09500
C24 C 0.3177(4) 0.6299(3) 0.2705(3) 1.000 2 i d Uani 0.0903(10)
H24 H 0.3131 0.7232 0.2799 1.000 2 i calc Uiso 0.10800
C25 C 0.3340(4) 0.5730(3) 0.3520(3) 1.000 2 i d Uani 0.0845(9)
H25 H 0.3438 0.6280 0.4168 1.000 2 i calc Uiso 0.10100
C26 C 0.3062(3) 0.0889(2) 0.1642(2) 1.000 2 i d Uani 0.0542(6)
C27 C 0.1595(4) -0.0800(3) 0.0226(2) 1.000 2 i d Uani 0.0729(8)
H27 H 0.0685 -0.1213 -0.0290 1.000 2 i calc Uiso 0.08700
C28 C 0.2757(4) -0.1410(3) 0.0216(2) 1.000 2 i d Uani 0.0740(8)
H28 H 0.2639 -0.2235 -0.0283 1.000 2 i calc Uiso 0.08900
C29 C 0.4087(4) -0.0749(3) 0.0972(2) 1.000 2 i d Uani 0.0708(8)
H29 H 0.4892 -0.1140 0.0982 1.000 2 i calc Uiso 0.08500
C30 C 0.3256(3) 0.3416(3) 0.0493(2) 1.000 2 i d Uani 0.0634(7)
C31 C 0.2270(5) 0.3106(4) -0.1232(2) 1.000 2 i d Uani 0.0897(9)
H31A H 0.1469 0.2076 -0.1491 1.000 2 i calc Uiso 0.10800
H31B H 0.3376 0.3160 -0.1322 1.000 2 i calc Uiso 0.10800
C32 C 0.1859(5) 0.4100(4) -0.1783(2) 1.000 2 i d Uani 0.1006(11)
H32A H 0.2648 0.5130 -0.1501 1.000 2 i calc Uiso 0.12100
H32B H 0.0751 0.4035 -0.1687 1.000 2 i calc Uiso 0.12100
C33 C 0.1907(6) 0.3702(5) -0.2896(3) 1.000 2 i d Uani 0.1101(12)
H33A H 0.2979 0.3671 -0.2989 1.000 2 i calc Uiso 0.13200
H33B H 0.1044 0.2707 -0.3188 1.000 2 i calc Uiso 0.13200
C34 C 0.1662(8) 0.4755(6) -0.3433(4) 1.000 2 i d Uani 0.157(2)
H34A H 0.0611 0.4803 -0.3338 1.000 2 i calc Uiso 0.23600
H34B H 0.1664 0.4423 -0.4138 1.000 2 i calc Uiso 0.23600
H34C H 0.2551 0.5732 -0.3177 1.000 2 i calc Uiso 0.23600
C35 C 0.2890(5) 0.0628(4) 0.3750(2) 1.000 2 i d Uani 0.0864(9)
C36 C 0.2624(10) -0.0526(6) 0.5119(4) 1.000 2 i d Uani 0.184(3)
H36A H 0.1645 -0.1280 0.4661 1.000 2 i calc Uiso 0.22000
H36B H 0.3481 -0.0912 0.5132 1.000 2 i calc Uiso 0.22000
C37 C 0.2218(7) -0.0278(5) 0.6068(4) 1.000 2 i d Uani 0.1403(17)
H37A H 0.1361 0.0108 0.6051 1.000 2 i calc Uiso 0.16800
H37B H 0.3197 0.0482 0.6521 1.000 2 i calc Uiso 0.16800
C38 C 0.1597(7) -0.1669(6) 0.6474(4) 1.000 2 i d Uani 0.1453(18)
H38A H 0.0580 -0.2409 0.6043 1.000 2 i calc Uiso 0.17400
H38B H 0.2427 -0.2089 0.6455 1.000 2 i calc Uiso 0.17400
C39 C 0.1265(6) -0.1380(6) 0.7494(4) 1.000 2 i d Uani 0.1480(18)
H39A H 0.2290 -0.0722 0.7935 1.000 2 i calc Uiso 0.22200
H39B H 0.0798 -0.2308 0.7699 1.000 2 i calc Uiso 0.22200
H39C H 0.0487 -0.0917 0.7525 1.000 2 i calc Uiso 0.22200
N4 N 0.4293(3) 0.0436(2) 0.1702(2) 1.000 2 i d Uani 0.0651(6)
N5 N 0.1726(3) 0.0364(2) 0.0950(2) 1.000 2 i d Uani 0.0643(6)
N6 N 0.3207(3) 0.2101(2) 0.2443(2) 1.000 2 i d Uani 0.0587(5)
O3 O 0.2237(3) -0.0594(2) 0.3192(2) 1.000 2 i d Uani 0.1047(8)
O4 O 0.3235(5) 0.0859(3) 0.4742(2) 1.000 2 i d Uani 0.1331(11)
O5 O 0.4209(3) 0.2857(2) 0.0279(2) 1.000 2 i d Uani 0.0820(6)
O6 O 0.2218(3) 0.3590(2) -0.0175(2) 1.000 2 i d Uani 0.0805(6)

loop_
_atom_type_symbol
_atom_type_radius_bond
C 1.200
H 1.200
N 1.200
O 1.200

loop_
_geom_angle_atom_site_label_1
_geom_angle_atom_site_label_2
_geom_angle_atom_site_label_3
_geom_angle
_geom_angle_publ_flag
C19 C18 N6 109.4(2) no
C19 C18 C35 128.3(3) no
N6 C18 C35 120.7(2) no
C18 C19 C20 108.1(2) no
C18 C19 H19 126.00 no
C20 C19 H19 126.00 no
C25 C20 C19 132.7(3) no
C25 C20 C21 119.9(3) no
C19 C20 C21 107.3(2) no
N6 C21 C22 131.7(2) no
N6 C21 C20 107.1(2) no
C22 C21 C20 121.2(2) no
C23 C22 C21 116.4(2) no
C23 C22 C30 119.0(2) no
C21 C22 C30 124.4(2) no
C22 C23 C24 122.9(3) no
C22 C23 H23 118.50 no
C24 C23 H23 118.50 no
C25 C24 C23 120.7(3) no
C25 C24 H24 119.70 no
C23 C24 H24 119.70 no
C24 C25 C20 118.9(3) no
C24 C25 H25 120.60 no
C20 C25 H25 120.60 no
N5 C26 N4 128.8(2) no
N5 C26 N6 116.0(2) no
N4 C26 N6 115.2(2) no
N5 C27 C28 122.4(3) no
N5 C27 H27 118.80 no
C28 C27 H27 118.80 no
C29 C28 C27 116.9(2) no
C29 C28 H28 121.60 no
C27 C28 H28 121.60 no
N4 C29 C28 123.1(3) no
N4 C29 H29 118.50 no
C28 C29 H29 118.50 no
O5 C30 O6 124.4(3) no
O5 C30 C22 124.9(3) no
O6 C30 C22 110.6(2) no
O6 C31 C32 108.6(3) no
O6 C31 H31A 110.00 no
C32 C31 H31A 110.00 no
O6 C31 H31B 110.00 no
C32 C31 H31B 110.00 no
H31A C31 H31B 108.30 no
C31 C32 C33 112.8(3) no
C31 C32 H32A 109.00 no
C33 C32 H32A 109.00 no
C31 C32 H32B 109.00 no
C33 C32 H32B 109.00 no
H32A C32 H32B 107.80 no
C34 C33 C32 113.4(4) no
C34 C33 H33A 108.90 no
C32 C33 H33A 108.90 no
C34 C33 H33B 108.90 no
C32 C33 H33B 108.90 no
H33A C33 H33B 107.70 no
C33 C34 H34A 109.50 no
C33 C34 H34B 109.50 no
H34A C34 H34B 109.50 no
C33 C34 H34C 109.50 no
H34A C34 H34C 109.50 no
H34B C34 H34C 109.50 no
O3 C35 O4 123.6(3) no
O3 C35 C18 125.5(3) no
O4 C35 C18 110.8(3) no
C37 C36 O4 112.0(4) no
C37 C36 H36A 109.20 no
O4 C36 H36A 109.20 no
C37 C36 H36B 109.20 no
O4 C36 H36B 109.20 no
H36A C36 H36B 107.90 no
C36 C37 C38 113.2(4) no
C36 C37 H37A 108.90 no
C38 C37 H37A 108.90 no
C36 C37 H37B 108.90 no
C38 C37 H37B 108.90 no
H37A C37 H37B 107.80 no
C39 C38 C37 112.8(4) no
C39 C38 H38A 109.00 no
C37 C38 H38A 109.00 no
C39 C38 H38B 109.00 no
C37 C38 H38B 109.00 no
H38A C38 H38B 107.80 no
C38 C39 H39A 109.50 no
C38 C39 H39B 109.50 no
H39A C39 H39B 109.50 no
C38 C39 H39C 109.50 no
H39A C39 H39C 109.50 no
H39B C39 H39C 109.50 no
C26 N4 C29 114.2(2) no
C26 N5 C27 114.7(2) no
C18 N6 C21 108.09(19) no
C18 N6 C26 124.2(2) no
C21 N6 C26 127.6(2) no
C35 O4 C36 114.2(3) no
C30 O6 C31 118.0(2) no

loop_
_geom_bond_atom_site_label_1
_geom_bond_atom_site_label_2
_geom_bond_distance
_geom_bond_publ_flag
C18 C19 1.359(4) no
C18 N6 1.393(3) no
C18 C35 1.469(4) no
C19 C20 1.412(4) no
C19 H19 0.9300 no
C20 C25 1.401(4) no
C20 C21 1.417(3) no
C21 N6 1.394(3) no
C21 C22 1.403(4) no
C22 C23 1.387(3) no
C22 C30 1.494(4) no
C23 C24 1.391(4) no
C23 H23 0.9300 no
C24 C25 1.367(5) no
C24 H24 0.9300 no
C25 H25 0.9300 no
C26 N5 1.315(3) no
C26 N4 1.327(3) no
C26 N6 1.427(3) no
C27 N5 1.337(3) no
C27 C28 1.374(4) no
C27 H27 0.9300 no
C28 C29 1.360(4) no
C28 H28 0.9300 no
C29 N4 1.337(3) no
C29 H29 0.9300 no
C30 O5 1.196(3) no
C30 O6 1.328(3) no
C31 O6 1.447(4) no
C31 C32 1.484(5) no
C31 H31A 0.9700 no
C31 H31B 0.9700 no
C32 C33 1.510(5) no
C32 H32A 0.9700 no
C32 H32B 0.9700 no
C33 C34 1.460(6) no
C33 H33A 0.9700 no
C33 H33B 0.9700 no
C34 H34A 0.9600 no
C34 H34B 0.9600 no
C34 H34C 0.9600 no
C35 O3 1.199(4) no
C35 O4 1.327(4) no
C36 C37 1.375(6) no
C36 O4 1.480(5) no
C36 H36A 0.9700 no
C36 H36B 0.9700 no
C37 C38 1.508(6) no
C37 H37A 0.9700 no
C37 H37B 0.9700 no
C38 C39 1.446(6) no
C38 H38A 0.9700 no
C38 H38B 0.9700 no
C39 H39A 0.9600 no
C39 H39B 0.9600 no
C39 H39C 0.9600 no

loop_
_geom_torsion_atom_site_label_1
_geom_torsion_atom_site_label_2
_geom_torsion_atom_site_label_3
_geom_torsion_atom_site_label_4
_geom_torsion
_geom_torsion_publ_flag
N6 C18 C19 C20 1.6(3) no
C35 C18 C19 C20 -164.1(3) no
C18 C19 C20 C25 175.9(3) no
C18 C19 C20 C21 -1.3(3) no
C25 C20 C21 N6 -177.2(3) no
C19 C20 C21 N6 0.5(3) no
C25 C20 C21 C22 1.5(4) no
C19 C20 C21 C22 179.1(2) no
N6 C21 C22 C23 175.0(3) no
C20 C21 C22 C23 -3.3(4) no
N6 C21 C22 C30 -10.7(4) no
C20 C21 C22 C30 171.0(2) no
C21 C22 C23 C24 2.6(4) no
C30 C22 C23 C24 -172.0(3) no
C22 C23 C24 C25 -0.1(5) no
C23 C24 C25 C20 -1.9(5) no
C19 C20 C25 C24 -175.8(3) no
C21 C20 C25 C24 1.2(5) no
N5 C27 C28 C29 -1.5(4) no
C27 C28 C29 N4 0.1(4) no
C23 C22 C30 O5 133.0(3) no
C21 C22 C30 O5 -41.1(4) no
C23 C22 C30 O6 -43.4(3) no
C21 C22 C30 O6 142.5(2) no
O6 C31 C32 C33 179.1(3) no
C31 C32 C33 C34 -174.5(4) no
C19 C18 C35 O3 152.3(3) no
N6 C18 C35 O3 -12.0(5) no
C19 C18 C35 O4 -23.0(5) no
N6 C18 C35 O4 172.7(3) no
O4 C36 C37 C38 -179.8(5) no
C36 C37 C38 C39 176.7(5) no
N5 C26 N4 C29 -2.6(4) no
N6 C26 N4 C29 176.7(2) no
C28 C29 N4 C26 1.7(4) no
N4 C26 N5 C27 1.3(4) no
N6 C26 N5 C27 -178.0(2) no
C28 C27 N5 C26 0.9(4) no
C19 C18 N6 C21 -1.3(3) no
C35 C18 N6 C21 165.6(3) no
C19 C18 N6 C26 -179.5(2) no
C35 C18 N6 C26 -12.5(4) no
C22 C21 N6 C18 -178.0(3) no
C20 C21 N6 C18 0.5(3) no
C22 C21 N6 C26 0.1(4) no
C20 C21 N6 C26 178.6(2) no
N5 C26 N6 C18 120.0(3) no
N4 C26 N6 C18 -59.4(3) no
N5 C26 N6 C21 -57.8(3) no
N4 C26 N6 C21 122.8(3) no
O3 C35 O4 C36 -4.6(6) no
C18 C35 O4 C36 170.8(4) no
C37 C36 O4 C35 -149.1(5) no
O5 C30 O6 C31 -1.7(4) no
C22 C30 O6 C31 174.8(2) no
C32 C31 O6 C30 -147.8(3) no
